data_2202072
loop_
_publ_author_name
'Bolte, Michael'
'Danila, Crenguta'
'B\"ohmer, Volker'

_publ_section_title
;Redetermination of
 5,11,17,23-tetra-<i>tert</i>-butyl-25,27-di(ethoxycarbonylmethoxy)-26,28-dihydroxycalix[4]arene
 chloroform disolvate at low temperature
;
_journal_issue 4
_journal_name_full 'Acta Crystallographica Section E'
_journal_page_first o533
_journal_page_last o534
_journal_paper_doi 10.1107/S1600536803006032
_journal_volume 59
_journal_year 2003
_chemical_formula_iupac 'C52 H68 O8, 2C H Cl3'
_chemical_formula_moiety 'C52 H68 O8, 2C H Cl3'
_chemical_formula_sum 'C54 H70 Cl6 O8'
_chemical_formula_weight 1059.80
_chemical_name_systematic
;(5,11,17,23-Tetra-t-butyl-26,28-dihydroxy-25,27-bis(ethoxycarbonylmethoxy)-pen
tacyclo(19.3.1.1^3,7^.1^9,13^.1^15,19^)octacosa-1(25),3,5,7(28),9,11,13(27),15
,17,19(26),21,23-dodecaene)
 clathrate chloroform solvate
;
_space_group_IT_number 61
_symmetry_cell_setting orthorhombic
_symmetry_space_group_name_Hall '-P 2ac 2ab'
_symmetry_space_group_name_H-M 'P b c a'
_atom_sites_solution_hydrogens geom
_atom_sites_solution_primary direct
_atom_sites_solution_secondary difmap
_audit_creation_method SHELXL-97
_cell_angle_alpha 90.00
_cell_angle_beta 90.00
_cell_angle_gamma 90.00
_cell_formula_units_Z 8
_cell_length_a 17.7766(2)
_cell_length_b 20.41080(10)
_cell_length_c 32.0452(2)
_cell_measurement_reflns_used 8192
_cell_measurement_temperature 173(2)
_cell_measurement_theta_max 24.8
_cell_measurement_theta_min 2.5
_cell_volume 11627.11(16)
_computing_cell_refinement SMART
_computing_data_collection 'SMART (Siemens, 1995)'
_computing_data_reduction 'SAINT (Siemens, 1995)'
_computing_molecular_graphics 'XP in SHELXTL-Plus (Sheldrick, 1991)'
_computing_structure_refinement 'SHELXL97 (Sheldrick, 1997) '
_computing_structure_solution 'SHELXS97 (Sheldrick, 1990) '
_diffrn_ambient_temperature 173(2)
_diffrn_measured_fraction_theta_full 0.997
_diffrn_measured_fraction_theta_max 0.997
_diffrn_measurement_device_type 'Siemens SMART CCD three-circle'
_diffrn_measurement_method \w
_diffrn_radiation_monochromator graphite
_diffrn_radiation_source 'fine-focus sealed tube'
_diffrn_radiation_type MoK\a
_diffrn_radiation_wavelength 0.71073
_diffrn_reflns_av_R_equivalents 0.0502
_diffrn_reflns_av_sigmaI/netI 0.0422
_diffrn_reflns_limit_h_max 13
_diffrn_reflns_limit_h_min -21
_diffrn_reflns_limit_k_max 24
_diffrn_reflns_limit_k_min -24
_diffrn_reflns_limit_l_max 27
_diffrn_reflns_limit_l_min -37
_diffrn_reflns_number 52500
_diffrn_reflns_theta_full 25.03
_diffrn_reflns_theta_max 25.03
_diffrn_reflns_theta_min 1.65
_diffrn_standards_decay_% 0
_diffrn_standards_interval_time 0
_diffrn_standards_number 0
_exptl_absorpt_coefficient_mu 0.344
_exptl_absorpt_correction_T_max 0.9099
_exptl_absorpt_correction_T_min 0.8663
_exptl_absorpt_correction_type multi-scan
_exptl_absorpt_process_details '(SADABS; Sheldrick, 1996)'
_exptl_crystal_colour colourless
_exptl_crystal_density_diffrn 1.211
_exptl_crystal_density_method 'not measured'
_exptl_crystal_description block
_exptl_crystal_F_000 4480
_exptl_crystal_size_max 0.43
_exptl_crystal_size_mid 0.32
_exptl_crystal_size_min 0.28
_refine_diff_density_max 1.335
_refine_diff_density_min -0.909
_refine_ls_extinction_method none
_refine_ls_goodness_of_fit_ref 1.008
_refine_ls_hydrogen_treatment constr
_refine_ls_matrix_type full
_refine_ls_number_parameters 643
_refine_ls_number_reflns 10229
_refine_ls_number_restraints 27
_refine_ls_restrained_S_all 1.030
_refine_ls_R_factor_all 0.1345
_refine_ls_R_factor_gt 0.0945
_refine_ls_shift/su_max 0.001
_refine_ls_shift/su_mean 0.000
_refine_ls_structure_factor_coef Fsqd
_refine_ls_weighting_details 'calc w = 1/[\s^2^(Fo^2^)+(0.1605P)^2^+26.7478P] where P = (Fo^2^+2Fc^2^)/3'
_refine_ls_weighting_scheme calc
_refine_ls_wR_factor_gt 0.2619
_refine_ls_wR_factor_ref 0.2973
_reflns_number_gt 6797
_reflns_number_total 10229
_reflns_threshold_expression I>2\s(I)
_cod_data_source_file na6213.cif
_cod_data_source_block I
_cod_depositor_comments
;
The following automatic conversions were performed:
'_symmetry_cell_setting' value 'Orthorhombic' changed to 'orthorhombic'
according to '/home/saulius/struct/CIF-dictionaries/cif_core.dic'
dictionary named 'cif_core.dic' version 2.4.1 from 2010-06-29.

Automatic conversion script
Id: cif_fix_enum 1527 2010-12-29 10:47:43Z saulius 

The following automatic conversions were performed:

'_symmetry_cell_setting' value 'Orthorhombic' changed to
'orthorhombic' according to
/home/saulius/struct/CIF-dictionaries/cif_core.dic dictionary named
'cif_core.dic' version 2.4.1 from 2010-06-29.

Automatic conversion script
Id: cif_fix_values 1715 2011-07-08 13:25:40Z adriana 
;
_cod_database_code 2202072
_cod_database_fobs_code 2202072

loop_
_symmetry_equiv_pos_as_xyz
'x, y, z'
'-x+1/2, -y, z+1/2'
'-x, y+1/2, -z+1/2'
'x+1/2, -y+1/2, -z'
'-x, -y, -z'
'x-1/2, y, -z-1/2'
'x, -y-1/2, z-1/2'
'-x-1/2, y-1/2, z'

loop_
_atom_site_label
_atom_site_fract_x
_atom_site_fract_y
_atom_site_fract_z
_atom_site_U_iso_or_equiv
_atom_site_adp_type
_atom_site_calc_flag
_atom_site_refinement_flags
_atom_site_occupancy
_atom_site_disorder_assembly
_atom_site_disorder_group
_atom_site_type_symbol
C1A 0.2358(2) 0.70927(18) 0.63617(14) 0.0288(9) Uani d . 1 . . C
C2A 0.1984(2) 0.69025(19) 0.59968(14) 0.0307(9) Uani d . 1 . . C
C3A 0.1338(2) 0.6509(2) 0.60422(14) 0.0353(10) Uani d . 1 . . C
H3A 0.1077 0.6373 0.5798 0.042 Uiso calc R 1 . . H
C4A 0.1066(2) 0.6312(2) 0.64289(15) 0.0366(10) Uani d . 1 . . C
C5A 0.1480(2) 0.6497(2) 0.67828(14) 0.0335(10) Uani d . 1 . . C
H5A 0.1308 0.6361 0.7050 0.040 Uiso calc R 1 . . H
C6A 0.2138(2) 0.68739(18) 0.67585(14) 0.0305(9) Uani d . 1 . . C
C7A 0.2275(2) 0.7084(2) 0.55623(14) 0.0357(10) Uani d . 1 . . C
H7A1 0.2565 0.7497 0.5581 0.043 Uiso calc R 1 . . H
H7A2 0.1842 0.7160 0.5375 0.043 Uiso calc R 1 . . H
C8A 0.0344(3) 0.5903(3) 0.64869(19) 0.0542(14) Uani d . 1 . . C
C9A 0.0535(4) 0.5260(3) 0.6716(2) 0.0708(18) Uani d . 1 . . C
H9A1 0.0768 0.5362 0.6986 0.106 Uiso calc R 1 . . H
H9A2 0.0884 0.5002 0.6547 0.106 Uiso calc R 1 . . H
H9A3 0.0072 0.5009 0.6762 0.106 Uiso calc R 1 . . H
C10A -0.0016(5) 0.5722(6) 0.6072(3) 0.129(4) Uani d . 1 . . C
H10A -0.0144 0.6123 0.5919 0.193 Uiso calc R 1 . . H
H10B -0.0474 0.5467 0.6123 0.193 Uiso calc R 1 . . H
H10C 0.0337 0.5461 0.5907 0.193 Uiso calc R 1 . . H
C11A -0.0217(3) 0.6294(4) 0.6764(3) 0.080(2) Uani d . 1 . . C
H11A 0.0024 0.6405 0.7029 0.121 Uiso calc R 1 . . H
H11B -0.0665 0.6026 0.6817 0.121 Uiso calc R 1 . . H
H11C -0.0365 0.6697 0.6619 0.121 Uiso calc R 1 . . H
O1A 0.30020(16) 0.74934(13) 0.63200(10) 0.0337(7) Uani d . 1 . . O
C12A 0.2942(3) 0.81436(19) 0.64922(15) 0.0376(11) Uani d . 1 . . C
H12A 0.3388 0.8236 0.6667 0.045 Uiso calc R 1 . . H
H12B 0.2491 0.8169 0.6672 0.045 Uiso calc R 1 . . H
C13A 0.2885(3) 0.8660(2) 0.61455(16) 0.0368(11) Uani d . 1 . . C
O13A 0.3035(2) 0.85760(16) 0.57847(12) 0.0617(11) Uani d . 1 . . O
O14A 0.2643(2) 0.92169(14) 0.63136(10) 0.0427(8) Uani d . 1 . . O
C15A 0.2525(3) 0.9781(2) 0.60329(16) 0.0459(12) Uani d . 1 . . C
H15A 0.2212 0.9651 0.5791 0.055 Uiso calc R 1 . . H
H15B 0.3014 0.9946 0.5928 0.055 Uiso calc R 1 . . H
C16A 0.2132(3) 1.0301(2) 0.62850(16) 0.0406(11) Uani d . 1 . . C
H16A 0.2042 1.0686 0.6109 0.061 Uiso calc R 1 . . H
H16B 0.2448 1.0425 0.6523 0.061 Uiso calc R 1 . . H
H16C 0.1651 1.0131 0.6387 0.061 Uiso calc R 1 . . H
C1B 0.3800(2) 0.62714(19) 0.71052(12) 0.0276(9) Uani d . 1 . . C
C2B 0.3062(2) 0.63527(19) 0.72573(13) 0.0281(9) Uani d . 1 . . C
C3B 0.2728(2) 0.5842(2) 0.74805(13) 0.0299(9) Uani d . 1 . . C
H3B 0.2233 0.5900 0.7585 0.036 Uiso calc R 1 . . H
C4B 0.3096(2) 0.5247(2) 0.75553(13) 0.0291(9) Uani d . 1 . . C
C5B 0.3835(2) 0.5190(2) 0.74024(13) 0.0297(9) Uani d . 1 . . C
H5B 0.4100 0.4793 0.7450 0.036 Uiso calc R 1 . . H
C6B 0.4195(2) 0.5689(2) 0.71847(12) 0.0272(9) Uani d . 1 . . C
C7B 0.2604(2) 0.69727(19) 0.71551(13) 0.0319(10) Uani d . 1 . . C
H7B1 0.2266 0.7076 0.7391 0.038 Uiso calc R 1 . . H
H7B2 0.2951 0.7348 0.7116 0.038 Uiso calc R 1 . . H
C8B 0.2726(2) 0.4665(2) 0.77847(14) 0.0359(10) Uani d . 1 . . C
C9B 0.3207(3) 0.4470(3) 0.81675(18) 0.0562(14) Uani d . 1 . . C
H9B1 0.3721 0.4370 0.8077 0.084 Uiso calc R 1 . . H
H9B2 0.2987 0.4084 0.8302 0.084 Uiso calc R 1 . . H
H9B3 0.3218 0.4835 0.8367 0.084 Uiso calc R 1 . . H
C10B 0.2677(3) 0.4080(3) 0.74788(19) 0.0585(15) Uani d . 1 . . C
H10D 0.3182 0.3969 0.7379 0.088 Uiso calc R 1 . . H
H10E 0.2359 0.4200 0.7241 0.088 Uiso calc R 1 . . H
H10F 0.2459 0.3701 0.7622 0.088 Uiso calc R 1 . . H
C11B 0.1922(3) 0.4821(3) 0.79317(18) 0.0505(13) Uani d . 1 . . C
H11D 0.1711 0.4439 0.8075 0.076 Uiso calc R 1 . . H
H11E 0.1609 0.4931 0.7690 0.076 Uiso calc R 1 . . H
H11F 0.1935 0.5194 0.8124 0.076 Uiso calc R 1 . . H
O1B 0.41094(16) 0.67880(13) 0.68845(10) 0.0357(7) Uani d . 1 . . O
H1B 0.4450 0.6647 0.6726 0.043 Uiso calc R 1 . . H
C1C 0.5031(2) 0.57237(19) 0.62265(13) 0.0265(9) Uani d . 1 . . C
C2C 0.4998(2) 0.5317(2) 0.65787(13) 0.0268(9) Uani d . 1 . . C
C3C 0.4894(2) 0.4645(2) 0.65145(14) 0.0318(10) Uani d . 1 . . C
H3C 0.4886 0.4361 0.6749 0.038 Uiso calc R 1 . . H
C4C 0.4800(2) 0.4376(2) 0.61150(14) 0.0305(9) Uani d . 1 . . C
C5C 0.4785(2) 0.4810(2) 0.57781(14) 0.0296(9) Uani d . 1 . . C
H5C 0.4698 0.4640 0.5507 0.035 Uiso calc R 1 . . H
C6C 0.4892(2) 0.54859(19) 0.58237(13) 0.0257(9) Uani d . 1 . . C
C7C 0.5000(2) 0.5585(2) 0.70255(13) 0.0314(9) Uani d . 1 . . C
H7C1 0.5276 0.6006 0.7033 0.038 Uiso calc R 1 . . H
H7C2 0.5264 0.5272 0.7211 0.038 Uiso calc R 1 . . H
C8C 0.4726(3) 0.3624(2) 0.60559(16) 0.0415(11) Uani d . 1 . . C
C9C 0.4293(7) 0.3447(3) 0.5662(2) 0.120(4) Uani d . 1 . . C
H9C1 0.3789 0.3640 0.5675 0.180 Uiso calc R 1 . . H
H9C2 0.4251 0.2969 0.5641 0.180 Uiso calc R 1 . . H
H9C3 0.4561 0.3617 0.5418 0.180 Uiso calc R 1 . . H
C10C 0.4276(5) 0.3319(3) 0.6411(2) 0.094(3) Uani d . 1 . . C
H10G 0.3768 0.3505 0.6414 0.141 Uiso calc R 1 . . H
H10H 0.4526 0.3412 0.6677 0.141 Uiso calc R 1 . . H
H10I 0.4245 0.2844 0.6370 0.141 Uiso calc R 1 . . H
C11C 0.5500(4) 0.3340(3) 0.6051(5) 0.159(6) Uani d . 1 . . C
H11G 0.5763 0.3462 0.6309 0.239 Uiso calc R 1 . . H
H11H 0.5777 0.3510 0.5810 0.239 Uiso calc R 1 . . H
H11I 0.5467 0.2861 0.6032 0.239 Uiso calc R 1 . . H
O1C 0.51613(16) 0.63967(13) 0.62944(9) 0.0322(7) Uani d . 1 . . O
C12C 0.5854(3) 0.6645(2) 0.61329(16) 0.0403(11) Uani d . 1 . . C
H12C 0.5770 0.7093 0.6025 0.048 Uiso calc R 1 . . H
H12D 0.6014 0.6367 0.5896 0.048 Uiso calc R 1 . . H
C13C 0.6481(3) 0.6663(2) 0.64553(19) 0.0468(12) Uani d . 1 . . C
O13C 0.6426(2) 0.6557(2) 0.68184(13) 0.0647(11) Uani d . 1 . . O
O14C 0.7129(2) 0.6827(2) 0.62518(14) 0.0738(13) Uani d . 1 . . O
C15C 0.7813(4) 0.6906(4) 0.6503(3) 0.087(2) Uani d . 1 . . C
H15C 0.7821 0.6573 0.6728 0.104 Uiso calc R 1 . . H
H15D 0.8261 0.6837 0.6325 0.104 Uiso calc R 1 . . H
C16C 0.7841(6) 0.7560(5) 0.6686(3) 0.117(3) Uani d . 1 . . C
H16D 0.8301 0.7606 0.6852 0.175 Uiso calc R 1 . . H
H16E 0.7401 0.7625 0.6866 0.175 Uiso calc R 1 . . H
H16F 0.7839 0.7889 0.6463 0.175 Uiso calc R 1 . . H
C1D 0.3546(2) 0.65070(19) 0.54712(13) 0.0281(9) Uani d . 1 . . C
C2D 0.3985(2) 0.59982(19) 0.53050(12) 0.0280(9) Uani d . 1 . . C
C3D 0.3658(2) 0.5555(2) 0.50306(13) 0.0342(10) Uani d . 1 . . C
H3D 0.3965 0.5222 0.4913 0.041 Uiso calc R 1 . . H
C4D 0.2900(3) 0.5577(2) 0.49192(15) 0.0403(11) Uani d . 1 . . C
C5D 0.2469(3) 0.6083(2) 0.51016(14) 0.0410(11) Uani d . 1 . . C
H5D 0.1948 0.6110 0.5037 0.049 Uiso calc R 1 . . H
C6D 0.2777(2) 0.6550(2) 0.53747(13) 0.0314(9) Uani d . 1 . . C
C7D 0.4813(2) 0.5931(2) 0.54386(13) 0.0294(9) Uani d . 1 . . C
H7D1 0.5019 0.6370 0.5504 0.035 Uiso calc R 1 . . H
H7D2 0.5109 0.5746 0.5205 0.035 Uiso calc R 1 . . H
C8D 0.2577(3) 0.5077(3) 0.46033(17) 0.0537(14) Uani d . 1 . . C
C9D 0.1742(4) 0.5160(5) 0.4543(3) 0.111(3) Uani d . 1 . . C
H9D1 0.1486 0.5117 0.4812 0.167 Uiso calc R 1 . . H
H9D2 0.1557 0.4823 0.4351 0.167 Uiso calc R 1 . . H
H9D3 0.1640 0.5595 0.4426 0.167 Uiso calc R 1 . . H
C10D 0.2747(4) 0.4362(3) 0.4761(2) 0.082(2) Uani d . 1 . . C
H10J 0.3290 0.4309 0.4801 0.123 Uiso calc R 1 . . H
H10K 0.2568 0.4044 0.4554 0.123 Uiso calc R 1 . . H
H10L 0.2488 0.4287 0.5027 0.123 Uiso calc R 1 . . H
C11D 0.2991(4) 0.5143(4) 0.4185(2) 0.0742(19) Uani d . 1 . . C
H11J 0.3533 0.5088 0.4230 0.111 Uiso calc R 1 . . H
H11K 0.2894 0.5577 0.4066 0.111 Uiso calc R 1 . . H
H11L 0.2811 0.4805 0.3992 0.111 Uiso calc R 1 . . H
O1D 0.39059(16) 0.69522(14) 0.57270(10) 0.0372(7) Uani d . 1 . . O
H1D 0.3588 0.7137 0.5882 0.045 Uiso calc R 1 . . H
C1L 0.4937(3) 0.7990(3) 0.71893(18) 0.080(2) Uani d D 1 . . C
H1L 0.4583 0.7609 0.7179 0.095 Uiso calc R 1 . . H
Cl11 0.44813(13) 0.86633(11) 0.74096(8) 0.1135(9) Uani d D 1 . . Cl
Cl12 0.5208(2) 0.82055(14) 0.66748(10) 0.1465(12) Uani d D 1 . . Cl
Cl13 0.57275(15) 0.77778(15) 0.74781(11) 0.1488(13) Uani d D 1 . . Cl
C2L 0.4586(3) 0.8301(3) 0.5313(2) 0.105(3) Uani d D 1 . . C
H2L1 0.4322 0.8152 0.5572 0.126 Uiso calc PR 0.597(7) A 1 H
H2L2 0.4085 0.8079 0.5297 0.126 Uiso calc PR 0.403(7) A 2 H
Cl21 0.5452(3) 0.7911(4) 0.5259(3) 0.147(4) Uani d PD 0.597(7) A 1 Cl
Cl22 0.4720(5) 0.9138(3) 0.5319(5) 0.217(6) Uani d PD 0.597(7) A 1 Cl
Cl23 0.4036(4) 0.8081(3) 0.48384(15) 0.160(3) Uani d PD 0.597(7) A 1 Cl
Cl24 0.4932(6) 0.8514(7) 0.5850(3) 0.211(6) Uani d PD 0.403(7) A 2 Cl
Cl25 0.5355(9) 0.7854(7) 0.5136(6) 0.235(10) Uani d PD 0.403(7) A 2 Cl
Cl26 0.4625(8) 0.9116(4) 0.5126(3) 0.137(5) Uani d PD 0.403(7) A 2 Cl

loop_
_atom_site_aniso_label
_atom_site_aniso_U_11
_atom_site_aniso_U_22
_atom_site_aniso_U_33
_atom_site_aniso_U_12
_atom_site_aniso_U_13
_atom_site_aniso_U_23
C1A 0.023(2) 0.0238(18) 0.039(3) 0.0072(15) 0.0034(18) -0.0009(17)
C2A 0.030(2) 0.0269(19) 0.036(3) 0.0086(16) 0.0003(18) -0.0009(18)
C3A 0.032(2) 0.039(2) 0.035(3) 0.0065(18) -0.0048(19) -0.004(2)
C4A 0.028(2) 0.040(2) 0.042(3) 0.0004(18) -0.003(2) 0.003(2)
C5A 0.026(2) 0.037(2) 0.038(3) 0.0036(17) 0.0039(19) 0.0057(19)
C6A 0.030(2) 0.0248(19) 0.037(3) 0.0087(16) 0.0013(19) -0.0017(17)
C7A 0.033(2) 0.042(2) 0.033(3) 0.0111(19) -0.0016(19) 0.0049(19)
C8A 0.037(3) 0.063(3) 0.062(4) -0.017(2) -0.007(3) 0.011(3)
C9A 0.059(4) 0.064(4) 0.090(5) -0.024(3) -0.002(3) 0.015(3)
C10A 0.094(6) 0.206(11) 0.086(6) -0.100(7) -0.037(5) 0.041(6)
C11A 0.033(3) 0.091(5) 0.117(6) -0.007(3) 0.007(3) 0.025(4)
O1A 0.0302(15) 0.0255(13) 0.0453(19) 0.0017(12) 0.0047(13) 0.0000(13)
C12A 0.042(3) 0.026(2) 0.045(3) 0.0025(18) -0.006(2) -0.0035(19)
C13A 0.039(2) 0.028(2) 0.044(3) -0.0041(18) 0.007(2) -0.0022(19)
O13A 0.094(3) 0.0375(18) 0.054(2) 0.0093(18) 0.033(2) 0.0049(17)
O14A 0.065(2) 0.0261(15) 0.0370(18) 0.0043(14) 0.0056(16) 0.0029(13)
C15A 0.064(3) 0.032(2) 0.041(3) 0.001(2) 0.006(2) 0.007(2)
C16A 0.044(3) 0.027(2) 0.051(3) -0.0006(19) -0.003(2) 0.003(2)
C1B 0.029(2) 0.031(2) 0.023(2) -0.0050(16) 0.0010(17) -0.0042(17)
C2B 0.027(2) 0.032(2) 0.026(2) 0.0004(16) -0.0016(17) -0.0055(17)
C3B 0.024(2) 0.036(2) 0.029(2) 0.0045(17) 0.0028(17) -0.0031(18)
C4B 0.030(2) 0.034(2) 0.023(2) 0.0000(17) 0.0003(17) -0.0023(17)
C5B 0.031(2) 0.031(2) 0.027(2) 0.0063(17) -0.0007(18) -0.0024(17)
C6B 0.0220(19) 0.037(2) 0.023(2) 0.0020(16) -0.0023(16) -0.0090(17)
C7B 0.035(2) 0.028(2) 0.032(2) 0.0034(17) 0.0032(19) -0.0049(17)
C8B 0.034(2) 0.036(2) 0.038(3) 0.0028(18) 0.003(2) 0.0036(19)
C9B 0.048(3) 0.068(3) 0.052(3) -0.001(3) 0.000(3) 0.026(3)
C10B 0.067(4) 0.043(3) 0.066(4) -0.013(3) 0.014(3) -0.004(3)
C11B 0.038(3) 0.052(3) 0.061(4) 0.001(2) 0.017(2) 0.014(3)
O1B 0.0321(16) 0.0293(14) 0.046(2) -0.0043(12) 0.0079(14) -0.0035(13)
C1C 0.0177(18) 0.030(2) 0.032(2) -0.0003(15) 0.0031(16) -0.0027(17)
C2C 0.0161(18) 0.037(2) 0.027(2) 0.0035(15) -0.0009(16) -0.0020(17)
C3C 0.028(2) 0.033(2) 0.035(3) 0.0051(17) 0.0024(18) 0.0031(18)
C4C 0.025(2) 0.031(2) 0.036(2) 0.0002(16) 0.0020(18) -0.0020(18)
C5C 0.025(2) 0.034(2) 0.030(2) -0.0014(16) 0.0030(17) -0.0058(18)
C6C 0.0169(18) 0.032(2) 0.028(2) 0.0011(15) 0.0036(16) 0.0018(17)
C7C 0.022(2) 0.041(2) 0.031(2) 0.0005(17) -0.0040(17) -0.0010(19)
C8C 0.045(3) 0.030(2) 0.050(3) -0.0009(19) 0.005(2) 0.000(2)
C9C 0.249(12) 0.041(3) 0.072(5) -0.045(5) -0.039(6) -0.005(3)
C10C 0.142(7) 0.055(4) 0.084(5) -0.047(4) 0.028(5) -0.003(3)
C11C 0.060(4) 0.036(3) 0.382(18) 0.015(3) 0.017(7) -0.035(6)
O1C 0.0281(15) 0.0307(15) 0.0377(17) -0.0036(12) 0.0013(13) -0.0078(12)
C12C 0.034(2) 0.041(2) 0.045(3) -0.012(2) 0.001(2) -0.006(2)
C13C 0.040(3) 0.045(3) 0.056(4) -0.014(2) -0.005(2) 0.002(2)
O13C 0.050(2) 0.086(3) 0.058(3) -0.029(2) -0.0183(19) 0.021(2)
O14C 0.038(2) 0.108(3) 0.075(3) -0.025(2) -0.003(2) -0.007(2)
C15C 0.047(4) 0.124(7) 0.090(5) -0.014(4) -0.012(3) 0.013(5)
C16C 0.120(7) 0.132(8) 0.098(6) -0.061(6) -0.002(5) -0.026(6)
C1D 0.027(2) 0.032(2) 0.025(2) -0.0014(17) 0.0021(17) 0.0041(17)
C2D 0.028(2) 0.031(2) 0.025(2) -0.0029(17) 0.0033(17) 0.0020(17)
C3D 0.034(2) 0.043(2) 0.026(2) 0.0016(19) 0.0030(18) -0.0063(19)
C4D 0.036(3) 0.053(3) 0.031(3) -0.002(2) 0.000(2) -0.010(2)
C5D 0.028(2) 0.061(3) 0.034(3) 0.000(2) -0.005(2) 0.000(2)
C6D 0.030(2) 0.039(2) 0.026(2) 0.0065(18) 0.0004(18) 0.0042(18)
C7D 0.025(2) 0.035(2) 0.029(2) -0.0004(17) 0.0054(17) -0.0009(17)
C8D 0.042(3) 0.073(4) 0.046(3) -0.007(3) -0.004(2) -0.017(3)
C9D 0.045(4) 0.161(8) 0.127(7) 0.003(4) -0.019(4) -0.092(6)
C10D 0.094(5) 0.078(5) 0.073(5) -0.020(4) -0.011(4) -0.028(4)
C11D 0.065(4) 0.102(5) 0.056(4) 0.002(4) -0.010(3) -0.032(4)
O1D 0.0305(16) 0.0337(16) 0.048(2) -0.0004(12) 0.0052(14) -0.0102(14)
C1L 0.072(4) 0.054(3) 0.112(6) -0.015(3) -0.002(4) -0.031(4)
Cl11 0.1025(16) 0.1004(15) 0.138(2) 0.0437(12) -0.0365(14) -0.0558(14)
Cl12 0.176(3) 0.1086(19) 0.155(3) -0.0441(18) 0.057(2) -0.0333(17)
Cl13 0.0991(17) 0.133(2) 0.214(3) 0.0563(16) -0.0430(19) -0.053(2)
C2L 0.101(6) 0.087(5) 0.127(8) 0.014(5) 0.048(6) 0.020(5)
Cl21 0.090(3) 0.111(5) 0.238(8) 0.043(3) 0.085(4) 0.092(5)
Cl22 0.098(4) 0.076(4) 0.476(19) -0.014(3) 0.045(8) -0.048(6)
Cl23 0.217(7) 0.169(5) 0.094(3) -0.001(4) 0.034(4) 0.012(3)
Cl24 0.152(9) 0.259(14) 0.223(12) 0.000(8) 0.002(8) -0.048(10)
Cl25 0.36(2) 0.095(7) 0.254(14) 0.043(9) 0.244(15) 0.006(7)
Cl26 0.188(11) 0.093(6) 0.130(6) 0.046(6) 0.043(6) 0.058(5)

loop_
_atom_type_symbol
_atom_type_description
_atom_type_scat_dispersion_real
_atom_type_scat_dispersion_imag
_atom_type_scat_source
C C 0.0033 0.0016 'International Tables Vol C Tables 4.2.6.8 and 6.1.1.4'
H H 0.0000 0.0000 'International Tables Vol C Tables 4.2.6.8 and 6.1.1.4'
Cl Cl 0.1484 0.1585 'International Tables Vol C Tables 4.2.6.8 and 6.1.1.4'
O O 0.0106 0.0060 'International Tables Vol C Tables 4.2.6.8 and 6.1.1.4'

loop_
_geom_angle_atom_site_label_1
_geom_angle_atom_site_label_2
_geom_angle_atom_site_label_3
_geom_angle
C2A C1A C6A 122.5(4)
C2A C1A O1A 117.8(4)
C6A C1A O1A 119.7(4)
C1A C2A C3A 117.3(4)
C1A C2A C7A 122.2(4)
C3A C2A C7A 120.5(4)
C4A C3A C2A 122.7(4)
C4A C3A H3A 118.6
C2A C3A H3A 118.6
C3A C4A C5A 117.4(4)
C3A C4A C8A 123.6(4)
C5A C4A C8A 119.0(4)
C6A C5A C4A 122.7(4)
C6A C5A H5A 118.7
C4A C5A H5A 118.7
C1A C6A C5A 117.2(4)
C1A C6A C7B 124.1(4)
C5A C6A C7B 118.5(4)
C2A C7A C6D 112.5(3)
C2A C7A H7A1 109.1
C6D C7A H7A1 109.1
C2A C7A H7A2 109.1
C6D C7A H7A2 109.1
H7A1 C7A H7A2 107.8
C10A C8A C9A 107.7(6)
C10A C8A C4A 112.1(5)
C9A C8A C4A 109.6(4)
C10A C8A C11A 110.6(6)
C9A C8A C11A 107.8(5)
C4A C8A C11A 109.0(5)
C8A C9A H9A1 109.5
C8A C9A H9A2 109.5
H9A1 C9A H9A2 109.5
C8A C9A H9A3 109.5
H9A1 C9A H9A3 109.5
H9A2 C9A H9A3 109.5
C8A C10A H10A 109.5
C8A C10A H10B 109.5
H10A C10A H10B 109.5
C8A C10A H10C 109.5
H10A C10A H10C 109.5
H10B C10A H10C 109.5
C8A C11A H11A 109.5
C8A C11A H11B 109.5
H11A C11A H11B 109.5
C8A C11A H11C 109.5
H11A C11A H11C 109.5
H11B C11A H11C 109.5
C1A O1A C12A 115.9(3)
O1A C12A C13A 111.1(4)
O1A C12A H12A 109.4
C13A C12A H12A 109.4
O1A C12A H12B 109.4
C13A C12A H12B 109.4
H12A C12A H12B 108.0
O13A C13A O14A 125.8(4)
O13A C13A C12A 125.8(4)
O14A C13A C12A 108.4(4)
C13A O14A C15A 117.8(4)
O14A C15A C16A 106.8(4)
O14A C15A H15A 110.4
C16A C15A H15A 110.4
O14A C15A H15B 110.4
C16A C15A H15B 110.4
H15A C15A H15B 108.6
C15A C16A H16A 109.5
C15A C16A H16B 109.5
H16A C16A H16B 109.5
C15A C16A H16C 109.5
H16A C16A H16C 109.5
H16B C16A H16C 109.5
O1B C1B C6B 122.6(4)
O1B C1B C2B 117.2(3)
C6B C1B C2B 120.2(4)
C3B C2B C1B 119.0(4)
C3B C2B C7B 119.9(4)
C1B C2B C7B 121.0(4)
C2B C3B C4B 122.5(4)
C2B C3B H3B 118.8
C4B C3B H3B 118.8
C3B C4B C5B 116.6(4)
C3B C4B C8B 123.3(4)
C5B C4B C8B 120.0(4)
C6B C5B C4B 123.0(4)
C6B C5B H5B 118.5
C4B C5B H5B 118.5
C5B C6B C1B 118.7(4)
C5B C6B C7C 119.6(4)
C1B C6B C7C 121.7(4)
C6A C7B C2B 110.8(3)
C6A C7B H7B1 109.5
C2B C7B H7B1 109.5
C6A C7B H7B2 109.5
C2B C7B H7B2 109.5
H7B1 C7B H7B2 108.1
C10B C8B C11B 107.6(4)
C10B C8B C4B 108.4(4)
C11B C8B C4B 112.5(4)
C10B C8B C9B 109.6(4)
C11B C8B C9B 108.9(4)
C4B C8B C9B 109.8(4)
C8B C9B H9B1 109.5
C8B C9B H9B2 109.5
H9B1 C9B H9B2 109.5
C8B C9B H9B3 109.5
H9B1 C9B H9B3 109.5
H9B2 C9B H9B3 109.5
C8B C10B H10D 109.5
C8B C10B H10E 109.5
H10D C10B H10E 109.5
C8B C10B H10F 109.5
H10D C10B H10F 109.5
H10E C10B H10F 109.5
C8B C11B H11D 109.5
C8B C11B H11E 109.5
H11D C11B H11E 109.5
C8B C11B H11F 109.5
H11D C11B H11F 109.5
H11E C11B H11F 109.5
C1B O1B H1B 109.5
C6C C1C C2C 122.0(4)
C6C C1C O1C 120.6(4)
C2C C1C O1C 117.3(4)
C1C C2C C3C 117.9(4)
C1C C2C C7C 122.8(4)
C3C C2C C7C 119.1(4)
C4C C3C C2C 122.2(4)
C4C C3C H3C 118.9
C2C C3C H3C 118.9
C5C C4C C3C 117.4(4)
C5C C4C C8C 122.1(4)
C3C C4C C8C 120.5(4)
C4C C5C C6C 122.8(4)
C4C C5C H5C 118.6
C6C C5C H5C 118.6
C1C C6C C5C 117.5(4)
C1C C6C C7D 123.4(4)
C5C C6C C7D 119.1(4)
C2C C7C C6B 111.0(3)
C2C C7C H7C1 109.4
C6B C7C H7C1 109.4
C2C C7C H7C2 109.4
C6B C7C H7C2 109.4
H7C1 C7C H7C2 108.0
C11C C8C C9C 111.4(7)
C11C C8C C10C 109.4(7)
C9C C8C C10C 104.9(6)
C11C C8C C4C 107.9(4)
C9C C8C C4C 112.3(4)
C10C C8C C4C 110.9(4)
C8C C9C H9C1 109.5
C8C C9C H9C2 109.5
H9C1 C9C H9C2 109.5
C8C C9C H9C3 109.5
H9C1 C9C H9C3 109.5
H9C2 C9C H9C3 109.5
C8C C10C H10G 109.5
C8C C10C H10H 109.5
H10G C10C H10H 109.5
C8C C10C H10I 109.5
H10G C10C H10I 109.5
H10H C10C H10I 109.5
C8C C11C H11G 109.5
C8C C11C H11H 109.5
H11G C11C H11H 109.5
C8C C11C H11I 109.5
H11G C11C H11I 109.5
H11H C11C H11I 109.5
C1C O1C C12C 115.5(3)
O1C C12C C13C 113.2(4)
O1C C12C H12C 108.9
C13C C12C H12C 108.9
O1C C12C H12D 108.9
C13C C12C H12D 108.9
H12C C12C H12D 107.7
O13C C13C O14C 125.6(5)
O13C C13C C12C 127.0(5)
O14C C13C C12C 107.5(5)
C13C O14C C15C 117.7(5)
C16C C15C O14C 110.4(7)
C16C C15C H15C 109.6
O14C C15C H15C 109.6
C16C C15C H15D 109.6
O14C C15C H15D 109.6
H15C C15C H15D 108.1
C15C C16C H16D 109.5
C15C C16C H16E 109.5
H16D C16C H16E 109.5
C15C C16C H16F 109.5
H16D C16C H16F 109.5
H16E C16C H16F 109.5
O1D C1D C2D 117.0(4)
O1D C1D C6D 122.8(4)
C2D C1D C6D 120.2(4)
C3D C2D C1D 119.3(4)
C3D C2D C7D 121.2(4)
C1D C2D C7D 119.5(4)
C2D C3D C4D 123.1(4)
C2D C3D H3D 118.5
C4D C3D H3D 118.5
C3D C4D C5D 116.2(4)
C3D C4D C8D 120.3(4)
C5D C4D C8D 123.5(4)
C6D C5D C4D 122.8(4)
C6D C5D H5D 118.6
C4D C5D H5D 118.6
C1D C6D C5D 118.4(4)
C1D C6D C7A 121.7(4)
C5D C6D C7A 120.0(4)
C2D C7D C6C 111.2(3)
C2D C7D H7D1 109.4
C6C C7D H7D1 109.4
C2D C7D H7D2 109.4
C6C C7D H7D2 109.4
H7D1 C7D H7D2 108.0
C9D C8D C11D 110.5(6)
C9D C8D C4D 112.0(5)
C11D C8D C4D 109.6(5)
C9D C8D C10D 109.6(6)
C11D C8D C10D 105.7(5)
C4D C8D C10D 109.3(5)
C8D C9D H9D1 109.5
C8D C9D H9D2 109.5
H9D1 C9D H9D2 109.5
C8D C9D H9D3 109.5
H9D1 C9D H9D3 109.5
H9D2 C9D H9D3 109.5
C8D C10D H10J 109.5
C8D C10D H10K 109.5
H10J C10D H10K 109.5
C8D C10D H10L 109.5
H10J C10D H10L 109.5
H10K C10D H10L 109.5
C8D C11D H11J 109.5
C8D C11D H11K 109.5
H11J C11D H11K 109.5
C8D C11D H11L 109.5
H11J C11D H11L 109.5
H11K C11D H11L 109.5
C1D O1D H1D 109.5
Cl13 C1L Cl11 110.9(3)
Cl13 C1L Cl12 109.7(4)
Cl11 C1L Cl12 107.8(3)
Cl13 C1L H1L 109.5
Cl11 C1L H1L 109.5
Cl12 C1L H1L 109.5
Cl22 C2L Cl21 109.3(5)
Cl25 C2L Cl26 110.6(7)
Cl22 C2L Cl23 108.7(6)
Cl21 C2L Cl23 105.8(5)
Cl25 C2L Cl24 99.4(8)
Cl26 C2L Cl24 94.6(6)
Cl22 C2L H2L1 111.0
Cl21 C2L H2L1 111.0
Cl23 C2L H2L1 111.0
Cl25 C2L H2L2 116.4
Cl26 C2L H2L2 116.4
Cl24 C2L H2L2 116.4

loop_
_geom_bond_atom_site_label_1
_geom_bond_atom_site_label_2
_geom_bond_site_symmetry_2
_geom_bond_distance
_geom_bond_publ_flag
C1A C2A . 1.400(6) ?
C1A C6A . 1.403(6) ?
C1A O1A . 1.413(5) ?
C2A C3A . 1.409(6) ?
C2A C7A . 1.531(6) ?
C3A C4A . 1.390(7) ?
C3A H3A . 0.9500 ?
C4A C5A . 1.404(6) ?
C4A C8A . 1.542(6) ?
C5A C6A . 1.403(6) ?
C5A H5A . 0.9500 ?
C6A C7B . 1.531(6) ?
C7A C6D . 1.532(6) ?
C7A H7A1 . 0.9900 ?
C7A H7A2 . 0.9900 ?
C8A C10A . 1.520(10) ?
C8A C9A . 1.541(8) ?
C8A C11A . 1.556(9) ?
C9A H9A1 . 0.9800 ?
C9A H9A2 . 0.9800 ?
C9A H9A3 . 0.9800 ?
C10A H10A . 0.9800 ?
C10A H10B . 0.9800 ?
C10A H10C . 0.9800 ?
C11A H11A . 0.9800 ?
C11A H11B . 0.9800 ?
C11A H11C . 0.9800 ?
O1A C12A . 1.441(5) ?
C12A C13A . 1.535(6) ?
C12A H12A . 0.9900 ?
C12A H12B . 0.9900 ?
C13A O13A . 1.199(6) ?
C13A O14A . 1.329(5) ?
O14A C15A . 1.476(5) ?
C15A C16A . 1.506(7) ?
C15A H15A . 0.9900 ?
C15A H15B . 0.9900 ?
C16A H16A . 0.9800 ?
C16A H16B . 0.9800 ?
C16A H16C . 0.9800 ?
C1B O1B . 1.384(5) ?
C1B C6B . 1.404(6) ?
C1B C2B . 1.408(6) ?
C2B C3B . 1.397(6) ?
C2B C7B . 1.540(6) ?
C3B C4B . 1.400(6) ?
C3B H3B . 0.9500 ?
C4B C5B . 1.407(6) ?
C4B C8B . 1.544(6) ?
C5B C6B . 1.391(6) ?
C5B H5B . 0.9500 ?
C6B C7C . 1.533(5) ?
C7B H7B1 . 0.9900 ?
C7B H7B2 . 0.9900 ?
C8B C10B . 1.547(7) ?
C8B C11B . 1.537(6) ?
C8B C9B . 1.547(7) ?
C9B H9B1 . 0.9800 ?
C9B H9B2 . 0.9800 ?
C9B H9B3 . 0.9800 ?
C10B H10D . 0.9800 ?
C10B H10E . 0.9800 ?
C10B H10F . 0.9800 ?
C11B H11D . 0.9800 ?
C11B H11E . 0.9800 ?
C11B H11F . 0.9800 ?
O1B H1B . 0.8400 ?
C1C C6C . 1.401(6) ?
C1C C2C . 1.402(6) ?
C1C O1C . 1.410(5) ?
C2C C3C . 1.401(6) ?
C2C C7C . 1.532(6) ?
C3C C4C . 1.403(6) ?
C3C H3C . 0.9500 ?
C4C C5C . 1.397(6) ?
C4C C8C . 1.553(6) ?
C5C C6C . 1.400(6) ?
C5C H5C . 0.9500 ?
C6C C7D . 1.539(6) ?
C7C H7C1 . 0.9900 ?
C7C H7C2 . 0.9900 ?
C8C C11C . 1.493(8) ?
C8C C9C . 1.521(9) ?
C8C C10C . 1.524(8) ?
C9C H9C1 . 0.9800 ?
C9C H9C2 . 0.9800 ?
C9C H9C3 . 0.9800 ?
C10C H10G . 0.9800 ?
C10C H10H . 0.9800 ?
C10C H10I . 0.9800 ?
C11C H11G . 0.9800 ?
C11C H11H . 0.9800 ?
C11C H11I . 0.9800 ?
O1C C12C . 1.428(5) ?
C12C C13C . 1.520(7) ?
C12C H12C . 0.9900 ?
C12C H12D . 0.9900 ?
C13C O13C . 1.188(6) ?
C13C O14C . 1.366(6) ?
O14C C15C . 1.468(8) ?
C15C C16C . 1.459(11) ?
C15C H15C . 0.9900 ?
C15C H15D . 0.9900 ?
C16C H16D . 0.9800 ?
C16C H16E . 0.9800 ?
C16C H16F . 0.9800 ?
C1D O1D . 1.381(5) ?
C1D C2D . 1.404(6) ?
C1D C6D . 1.404(6) ?
C2D C3D . 1.389(6) ?
C2D C7D . 1.540(6) ?
C3D C4D . 1.395(7) ?
C3D H3D . 0.9500 ?
C4D C5D . 1.413(7) ?
C4D C8D . 1.548(7) ?
C5D C6D . 1.404(6) ?
C5D H5D . 0.9500 ?
C7D H7D1 . 0.9900 ?
C7D H7D2 . 0.9900 ?
C8D C9D . 1.506(8) ?
C8D C11D . 1.535(9) ?
C8D C10D . 1.574(9) ?
C9D H9D1 . 0.9800 ?
C9D H9D2 . 0.9800 ?
C9D H9D3 . 0.9800 ?
C10D H10J . 0.9800 ?
C10D H10K . 0.9800 ?
C10D H10L . 0.9800 ?
C11D H11J . 0.9800 ?
C11D H11K . 0.9800 ?
C11D H11L . 0.9800 ?
O1D H1D . 0.8400 ?
C1L Cl13 . 1.737(6) ?
C1L Cl11 . 1.745(5) ?
C1L Cl12 . 1.773(6) ?
C1L H1L . 1.0000 ?
C2L Cl22 . 1.726(7) ?
C2L Cl25 . 1.740(8) ?
C2L Cl21 . 1.742(6) ?
C2L Cl26 . 1.770(7) ?
C2L Cl23 . 1.864(7) ?
C2L Cl24 . 1.879(8) ?
C2L H2L1 . 1.0000 ?
C2L H2L2 . 1.0000 ?

loop_
_geom_hbond_atom_site_label_D
_geom_hbond_atom_site_label_H
_geom_hbond_atom_site_label_A
_geom_hbond_distance_DH
_geom_hbond_distance_HA
_geom_hbond_distance_DA
_geom_hbond_angle_DHA
O1D H1D O1A 0.84 1.89 2.722(4) 168
O1B H1B O1C 0.84 1.94 2.777(4) 171

loop_
_geom_torsion_atom_site_label_1
_geom_torsion_atom_site_label_2
_geom_torsion_atom_site_label_3
_geom_torsion_atom_site_label_4
_geom_torsion
C6A C1A C2A C3A 3.9(6)
O1A C1A C2A C3A -179.3(3)
C6A C1A C2A C7A -173.4(4)
O1A C1A C2A C7A 3.3(5)
C1A C2A C3A C4A 0.3(6)
C7A C2A C3A C4A 177.6(4)
C2A C3A C4A C5A -2.6(6)
C2A C3A C4A C8A 177.7(4)
C3A C4A C5A C6A 0.9(6)
C8A C4A C5A C6A -179.3(4)
C2A C1A C6A C5A -5.5(6)
O1A C1A C6A C5A 177.9(3)
C2A C1A C6A C7B 169.2(4)
O1A C1A C6A C7B -7.5(5)
C4A C5A C6A C1A 2.9(6)
C4A C5A C6A C7B -172.0(4)
C1A C2A C7A C6D 93.3(5)
C3A C2A C7A C6D -83.9(5)
C3A C4A C8A C10A 2.0(8)
C5A C4A C8A C10A -177.7(6)
C3A C4A C8A C9A 121.5(5)
C5A C4A C8A C9A -58.2(6)
C3A C4A C8A C11A -120.7(5)
C5A C4A C8A C11A 59.6(6)
C2A C1A O1A C12A 115.0(4)
C6A C1A O1A C12A -68.2(5)
C1A O1A C12A C13A -107.7(4)
O1A C12A C13A O13A -15.8(7)
O1A C12A C13A O14A 164.5(4)
O13A C13A O14A C15A 1.9(7)
C12A C13A O14A C15A -178.3(4)
C13A O14A C15A C16A 170.6(4)
O1B C1B C2B C3B 179.8(4)
C6B C1B C2B C3B -1.2(6)
O1B C1B C2B C7B 4.1(5)
C6B C1B C2B C7B -176.9(4)
C1B C2B C3B C4B -0.7(6)
C7B C2B C3B C4B 175.0(4)
C2B C3B C4B C5B 1.5(6)
C2B C3B C4B C8B -177.3(4)
C3B C4B C5B C6B -0.4(6)
C8B C4B C5B C6B 178.5(4)
C4B C5B C6B C1B -1.4(6)
C4B C5B C6B C7C -179.5(4)
O1B C1B C6B C5B -178.8(4)
C2B C1B C6B C5B 2.3(6)
O1B C1B C6B C7C -0.8(6)
C2B C1B C6B C7C -179.8(4)
C1A C6A C7B C2B -98.1(4)
C5A C6A C7B C2B 76.5(5)
C3B C2B C7B C6A -84.4(5)
C1B C2B C7B C6A 91.3(5)
C3B C4B C8B C10B 117.1(5)
C5B C4B C8B C10B -61.7(5)
C3B C4B C8B C11B -1.7(6)
C5B C4B C8B C11B 179.5(4)
C3B C4B C8B C9B -123.2(5)
C5B C4B C8B C9B 58.0(5)
C6C C1C C2C C3C 6.2(6)
O1C C1C C2C C3C -177.9(3)
C6C C1C C2C C7C -168.1(3)
O1C C1C C2C C7C 7.8(5)
C1C C2C C3C C4C -2.0(6)
C7C C2C C3C C4C 172.6(4)
C2C C3C C4C C5C -2.4(6)
C2C C3C C4C C8C 176.9(4)
C3C C4C C5C C6C 2.9(6)
C8C C4C C5C C6C -176.4(4)
C2C C1C C6C C5C -5.7(5)
O1C C1C C6C C5C 178.5(3)
C2C C1C C6C C7D 171.1(3)
O1C C1C C6C C7D -4.6(5)
C4C C5C C6C C1C 1.0(6)
C4C C5C C6C C7D -176.0(4)
C1C C2C C7C C6B 92.2(4)
C3C C2C C7C C6B -82.1(5)
C5B C6B C7C C2C 92.1(5)
C1B C6B C7C C2C -85.8(5)
C5C C4C C8C C11C 96.6(7)
C3C C4C C8C C11C -82.7(7)
C5C C4C C8C C9C -26.6(7)
C3C C4C C8C C9C 154.1(6)
C5C C4C C8C C10C -143.5(5)
C3C C4C C8C C10C 37.2(7)
C6C C1C O1C C12C -69.0(5)
C2C C1C O1C C12C 115.1(4)
C1C O1C C12C C13C -95.5(4)
O1C C12C C13C O13C -7.8(7)
O1C C12C C13C O14C 172.4(4)
O13C C13C O14C C15C -2.6(9)
C12C C13C O14C C15C 177.2(5)
C13C O14C C15C C16C -83.0(8)
O1D C1D C2D C3D -177.0(4)
C6D C1D C2D C3D 2.7(6)
O1D C1D C2D C7D 4.5(5)
C6D C1D C2D C7D -175.7(4)
C1D C2D C3D C4D -2.1(7)
C7D C2D C3D C4D 176.4(4)
C2D C3D C4D C5D 0.2(7)
C2D C3D C4D C8D 178.6(4)
C3D C4D C5D C6D 1.0(7)
C8D C4D C5D C6D -177.3(5)
O1D C1D C6D C5D 178.2(4)
C2D C1D C6D C5D -1.6(6)
O1D C1D C6D C7A -2.4(6)
C2D C1D C6D C7A 177.8(4)
C4D C5D C6D C1D -0.3(7)
C4D C5D C6D C7A -179.7(4)
C2A C7A C6D C1D -83.7(5)
C2A C7A C6D C5D 95.7(5)
C3D C2D C7D C6C -88.1(5)
C1D C2D C7D C6C 90.4(4)
C1C C6C C7D C2D -104.5(4)
C5C C6C C7D C2D 72.3(5)
C3D C4D C8D C9D 177.0(6)
C5D C4D C8D C9D -4.8(9)
C3D C4D C8D C11D -60.0(7)
C5D C4D C8D C11D 118.2(6)
C3D C4D C8D C10D 55.3(7)
C5D C4D C8D C10D -126.4(6)
